data_4346369
loop_
_publ_author_name
'Behrle, Andrew C.'
'Kerridge, Andrew'
'Walensky, Justin R.'

_publ_section_title
;
 Dithio- and Diselenophosphinate Thorium(IV) and Uranium(IV) Complexes:
 Molecular and Electronic Structures, Spectroscopy, and Transmetalation
 Reactivity.
;
_journal_issue 24
_journal_name_full 'Inorganic chemistry'
_journal_page_first 11625
_journal_page_last 11636
_journal_paper_doi 10.1021/acs.inorgchem.5b01342
_journal_volume 54
_journal_year 2015
_chemical_formula_sum 'C32 H72 Cu4 O0 P4 Se8'
_chemical_formula_weight 1466.61
_space_group_crystal_system monoclinic
_space_group_IT_number 15
_space_group_name_Hall '-C 2yc'
_space_group_name_H-M_alt 'C 1 2/c 1'
_atom_sites_solution_hydrogens geom
_audit_creation_method SHELXL-2014/7
_cell_angle_alpha 90
_cell_angle_beta 112.976(2)
_cell_angle_gamma 90
_cell_formula_units_Z 4
_cell_length_a 20.874(3)
_cell_length_b 18.581(3)
_cell_length_c 16.759(2)
_cell_measurement_reflns_used 9721
_cell_measurement_temperature 100(2)
_cell_measurement_theta_max 26.26
_cell_measurement_theta_min 2.19
_cell_volume 5984.5(15)
_computing_cell_refinement 'APEX2 (Bruker AXS, 2008)'
_computing_data_collection 'APEX2 (Bruker AXS, 2008)'
_computing_data_reduction 'APEX2 (Bruker AXS, 2008)'
_computing_molecular_graphics 'X-SEED, Barbour, 2001'
_computing_publication_material 'CIFTAB (Sheldrick, 2013)'
_computing_structure_refinement 'SHELXL-2013 (Sheldrick, 2013)'
_computing_structure_solution 'SHELXS-2013 (Sheldrick, 2013)'
_diffrn_ambient_temperature 100(2)
_diffrn_measured_fraction_theta_full 1.000
_diffrn_measured_fraction_theta_max 0.998
_diffrn_measurement_device_type 'Bruker APEXII CCD area detector'
_diffrn_measurement_method 'omega scans'
_diffrn_radiation_type MoK\a
_diffrn_radiation_wavelength 0.71073
_diffrn_reflns_av_R_equivalents 0.0352
_diffrn_reflns_av_unetI/netI 0.0263
_diffrn_reflns_Laue_measured_fraction_full 1.000
_diffrn_reflns_Laue_measured_fraction_max 0.998
_diffrn_reflns_limit_h_max 26
_diffrn_reflns_limit_h_min -26
_diffrn_reflns_limit_k_max 23
_diffrn_reflns_limit_k_min -23
_diffrn_reflns_limit_l_max 20
_diffrn_reflns_limit_l_min -20
_diffrn_reflns_number 31970
_diffrn_reflns_point_group_measured_fraction_full 1.000
_diffrn_reflns_point_group_measured_fraction_max 0.998
_diffrn_reflns_theta_full 25.242
_diffrn_reflns_theta_max 26.334
_diffrn_reflns_theta_min 1.725
_diffrn_standards_decay_% 0.0
_exptl_absorpt_coefficient_mu 6.393
_exptl_absorpt_correction_T_max 0.50
_exptl_absorpt_correction_T_min 0.32
_exptl_absorpt_correction_type multi-scan
_exptl_absorpt_process_details
;
 Data were corrected for decay and absorption using the program SADABS 
 (Sheldrick, G. M. (2003). SADABS. Version 2.10. University of
 G\"ottingen, Germany).
;
_exptl_crystal_colour yellow
_exptl_crystal_density_diffrn 1.628
_exptl_crystal_description prism
_exptl_crystal_F_000 2848
_exptl_crystal_size_max 0.375
_exptl_crystal_size_mid 0.125
_exptl_crystal_size_min 0.125
_refine_diff_density_max 0.598
_refine_diff_density_min -0.309
_refine_diff_density_rms 0.072
_refine_ls_extinction_method none
_refine_ls_goodness_of_fit_ref 1.024
_refine_ls_hydrogen_treatment constr
_refine_ls_matrix_type full
_refine_ls_number_parameters 229
_refine_ls_number_reflns 6082
_refine_ls_number_restraints 0
_refine_ls_restrained_S_all 1.024
_refine_ls_R_factor_all 0.0307
_refine_ls_R_factor_gt 0.0203
_refine_ls_shift/su_max 0.001
_refine_ls_shift/su_mean 0.000
_refine_ls_structure_factor_coef Fsqd
_refine_ls_weighting_details 'w=1/[\s^2^(Fo^2^)+(0.0235P)^2^+0.7094P] where P=(Fo^2^+2Fc^2^)/3'
_refine_ls_weighting_scheme calc
_refine_ls_wR_factor_gt 0.0452
_refine_ls_wR_factor_ref 0.0480
_reflns_Friedel_coverage 0.000
_reflns_number_gt 4972
_reflns_number_total 6082
_reflns_threshold_expression 'I > 2\s(I)'
_cod_data_source_file ic5b01342_si_004.cif
_cod_data_source_block Cu[Se2PtBu2]
_cod_original_cell_volume 5984.5(14)
_cod_original_sg_symbol_H-M 'C 2/c'
_cod_database_code 4346369
_shelx_shelxl_version_number 2014/7
_shelx_space_group_comment
;
The symmetry employed for this shelxl refinement is uniquely defined
by the following loop, which should always be used as a source of
symmetry information in preference to the above space-group names.
They are only intended as comments.
;
_shelx_estimated_absorpt_t_min 0.198
_shelx_estimated_absorpt_t_max 0.502

loop_
_space_group_symop_operation_xyz
'x, y, z'
'-x, y, -z+1/2'
'x+1/2, y+1/2, z'
'-x+1/2, y+1/2, -z+1/2'
'-x, -y, -z'
'x, -y, z-1/2'
'-x+1/2, -y+1/2, -z'
'x+1/2, -y+1/2, z-1/2'

loop_
_atom_site_label
_atom_site_type_symbol
_atom_site_fract_x
_atom_site_fract_y
_atom_site_fract_z
_atom_site_U_iso_or_equiv
_atom_site_adp_type
_atom_site_occupancy
_atom_site_site_symmetry_order
_atom_site_calc_flag
_atom_site_refinement_flags_posn
_atom_site_refinement_flags_adp
Se1 Se 0.05973(2) 0.15195(2) 0.41704(2) 0.02175(6) Uani 1 1 d . .
Se3 Se 0.03720(2) 0.35674(2) 0.40327(2) 0.02313(6) Uani 1 1 d . .
Se4 Se -0.12061(2) 0.25834(2) 0.26634(2) 0.02053(6) Uani 1 1 d . .
Cu1 Cu -0.04636(2) 0.15275(2) 0.29147(2) 0.02188(7) Uani 1 1 d . .
Cu2 Cu 0.05822(2) 0.25446(2) 0.32718(2) 0.02178(7) Uani 1 1 d . .
P2 P -0.07328(3) 0.34238(3) 0.36757(4) 0.02018(14) Uani 1 1 d . .
P1 P 0.13200(3) 0.06863(3) 0.40470(4) 0.02017(14) Uani 1 1 d . .
C13 C -0.11778(12) 0.43003(12) 0.32252(15) 0.0234(5) Uani 1 1 d . .
C7 C 0.22781(13) 0.13179(14) 0.56046(16) 0.0319(6) Uani 1 1 d . .
H7A H 0.2728 0.1559 0.5893 0.048 Uiso 1 1 calc R U
H7B H 0.2245 0.0911 0.5959 0.048 Uiso 1 1 calc R U
H7C H 0.1901 0.1659 0.5530 0.048 Uiso 1 1 calc R U
C16 C -0.10565(13) 0.44501(13) 0.23931(16) 0.0307(6) Uani 1 1 d . .
H16A H -0.1275 0.4908 0.2141 0.046 Uiso 1 1 calc R U
H16B H -0.1261 0.4061 0.1976 0.046 Uiso 1 1 calc R U
H16C H -0.0556 0.4477 0.2531 0.046 Uiso 1 1 calc R U
C8 C 0.23493(13) 0.16780(13) 0.42248(17) 0.0319(6) Uani 1 1 d . .
H8A H 0.2005 0.2056 0.4160 0.048 Uiso 1 1 calc R U
H8B H 0.2311 0.1517 0.3651 0.048 Uiso 1 1 calc R U
H8C H 0.2818 0.1868 0.4548 0.048 Uiso 1 1 calc R U
C1 C 0.11244(12) -0.01820(12) 0.44941(16) 0.0270(6) Uani 1 1 d . .
C15 C -0.19644(12) 0.42601(13) 0.29892(17) 0.0316(6) Uani 1 1 d . .
H15A H -0.2054 0.4232 0.3520 0.047 Uiso 1 1 calc R U
H15B H -0.2154 0.3832 0.2634 0.047 Uiso 1 1 calc R U
H15C H -0.2188 0.4691 0.2662 0.047 Uiso 1 1 calc R U
C5 C 0.22163(12) 0.10441(12) 0.47167(15) 0.0231(5) Uani 1 1 d . .
C2 C 0.03499(13) -0.03289(14) 0.40046(19) 0.0428(8) Uani 1 1 d . .
H2A H 0.0231 -0.0792 0.4190 0.064 Uiso 1 1 calc R U
H2B H 0.0242 -0.0343 0.3381 0.064 Uiso 1 1 calc R U
H2C H 0.0079 0.0055 0.4128 0.064 Uiso 1 1 calc R U
Se2 Se 0.12014(2) 0.05003(2) 0.27236(2) 0.02422(6) Uani 1 1 d . .
C10 C -0.04917(14) 0.24231(13) 0.49748(17) 0.0354(7) Uani 1 1 d . .
H10A H 0.0002 0.2511 0.5103 0.053 Uiso 1 1 calc R U
H10B H -0.0668 0.2051 0.4528 0.053 Uiso 1 1 calc R U
H10C H -0.0545 0.2262 0.5502 0.053 Uiso 1 1 calc R U
C9 C -0.09020(12) 0.31167(13) 0.46504(15) 0.0261(6) Uani 1 1 d . .
C14 C -0.08513(14) 0.49212(13) 0.38620(17) 0.0382(7) Uani 1 1 d . .
H14A H -0.0345 0.4911 0.4043 0.057 Uiso 1 1 calc R U
H14B H -0.0968 0.4867 0.4371 0.057 Uiso 1 1 calc R U
H14C H -0.1033 0.5381 0.3577 0.057 Uiso 1 1 calc R U
C12 C -0.06436(19) 0.36714(15) 0.53703(19) 0.0560(9) Uani 1 1 d . .
H12A H -0.0610 0.3452 0.5917 0.084 Uiso 1 1 calc R U
H12B H -0.0970 0.4077 0.5230 0.084 Uiso 1 1 calc R U
H12C H -0.0184 0.3844 0.5429 0.084 Uiso 1 1 calc R U
C11 C -0.16710(15) 0.29413(19) 0.4425(2) 0.0550(9) Uani 1 1 d . .
H11A H -0.1720 0.2700 0.4917 0.082 Uiso 1 1 calc R U
H11B H -0.1842 0.2624 0.3918 0.082 Uiso 1 1 calc R U
H11C H -0.1942 0.3388 0.4294 0.082 Uiso 1 1 calc R U
C6 C 0.27656(12) 0.04621(14) 0.48274(18) 0.0355(7) Uani 1 1 d . .
H6A H 0.3231 0.0678 0.5074 0.053 Uiso 1 1 calc R U
H6B H 0.2688 0.0250 0.4262 0.053 Uiso 1 1 calc R U
H6C H 0.2729 0.0086 0.5218 0.053 Uiso 1 1 calc R U
C4 C 0.12840(14) -0.01318(14) 0.54646(17) 0.0390(7) Uani 1 1 d . .
H4A H 0.1094 0.0318 0.5585 0.059 Uiso 1 1 calc R U
H4B H 0.1789 -0.0141 0.5791 0.059 Uiso 1 1 calc R U
H4C H 0.1072 -0.0541 0.5639 0.059 Uiso 1 1 calc R U
C3 C 0.15355(13) -0.08118(13) 0.43165(19) 0.0364(7) Uani 1 1 d . .
H3A H 0.2032 -0.0757 0.4678 0.055 Uiso 1 1 calc R U
H3B H 0.1468 -0.0809 0.3704 0.055 Uiso 1 1 calc R U
H3C H 0.1367 -0.1269 0.4454 0.055 Uiso 1 1 calc R U

loop_
_atom_site_aniso_label
_atom_site_aniso_U_11
_atom_site_aniso_U_22
_atom_site_aniso_U_33
_atom_site_aniso_U_23
_atom_site_aniso_U_13
_atom_site_aniso_U_12
Se1 0.02086(12) 0.01913(13) 0.02481(13) 0.00289(10) 0.00844(10) 0.00534(10)
Se3 0.01799(12) 0.01836(13) 0.03085(14) -0.00425(10) 0.00714(10) -0.00147(10)
Se4 0.01759(12) 0.01642(12) 0.02592(13) -0.00386(10) 0.00669(10) -0.00051(9)
Cu1 0.02048(15) 0.01738(16) 0.02755(17) 0.00035(12) 0.00912(13) 0.00010(11)
Cu2 0.02060(15) 0.01787(16) 0.02534(16) 0.00031(12) 0.00729(12) 0.00141(12)
P2 0.0181(3) 0.0166(3) 0.0246(3) -0.0032(3) 0.0070(3) -0.0003(2)
P1 0.0178(3) 0.0149(3) 0.0257(3) 0.0011(3) 0.0062(3) 0.0019(2)
C13 0.0205(12) 0.0186(13) 0.0279(14) -0.0026(10) 0.0059(10) 0.0040(10)
C7 0.0287(14) 0.0322(15) 0.0283(14) -0.0023(12) 0.0040(12) 0.0005(11)
C16 0.0307(14) 0.0210(14) 0.0395(16) 0.0042(12) 0.0126(12) 0.0050(11)
C8 0.0252(13) 0.0293(15) 0.0361(16) -0.0026(12) 0.0064(12) -0.0070(11)
C1 0.0228(13) 0.0177(13) 0.0388(15) 0.0071(11) 0.0103(12) 0.0010(10)
C15 0.0265(14) 0.0296(15) 0.0373(16) -0.0037(12) 0.0109(12) 0.0056(11)
C5 0.0190(12) 0.0197(13) 0.0260(13) -0.0003(10) 0.0037(10) 0.0020(10)
C2 0.0273(15) 0.0248(15) 0.066(2) 0.0162(14) 0.0070(14) -0.0039(12)
Se2 0.02494(13) 0.01813(13) 0.02649(14) -0.00336(10) 0.00667(11) 0.00324(10)
C10 0.0474(17) 0.0303(15) 0.0348(16) 0.0077(12) 0.0229(13) 0.0049(13)
C9 0.0281(14) 0.0253(14) 0.0274(14) -0.0013(11) 0.0136(11) 0.0006(11)
C14 0.0409(16) 0.0196(14) 0.0427(17) -0.0091(12) 0.0041(13) 0.0032(12)
C12 0.106(3) 0.0303(17) 0.0413(19) -0.0097(14) 0.0389(19) -0.0080(17)
C11 0.0384(18) 0.081(3) 0.057(2) 0.0212(19) 0.0312(16) 0.0046(17)
C6 0.0199(13) 0.0274(15) 0.0517(18) -0.0078(13) 0.0060(12) 0.0038(11)
C4 0.0449(17) 0.0311(16) 0.0434(17) 0.0125(13) 0.0199(14) 0.0033(13)
C3 0.0371(16) 0.0172(14) 0.0510(18) 0.0087(12) 0.0130(14) 0.0041(12)

loop_
_atom_type_symbol
_atom_type_description
_atom_type_scat_dispersion_real
_atom_type_scat_dispersion_imag
_atom_type_scat_source
C C 0.0033 0.0016 'International Tables Vol C Tables 4.2.6.8 and 6.1.1.4'
H H 0.0000 0.0000 'International Tables Vol C Tables 4.2.6.8 and 6.1.1.4'
P P 0.1023 0.0942 'International Tables Vol C Tables 4.2.6.8 and 6.1.1.4'
Cu Cu 0.3201 1.2651 'International Tables Vol C Tables 4.2.6.8 and 6.1.1.4'
Se Se -0.0929 2.2259 'International Tables Vol C Tables 4.2.6.8 and 6.1.1.4'
O O 0.0106 0.0060 'International Tables Vol C Tables 4.2.6.8 and 6.1.1.4'

loop_
_geom_angle_atom_site_label_1
_geom_angle_atom_site_label_2
_geom_angle_atom_site_label_3
_geom_angle
_geom_angle_site_symmetry_1
_geom_angle_site_symmetry_3
P1 Se1 Cu1 110.58(2) . .
P1 Se1 Cu2 109.52(2) . .
Cu1 Se1 Cu2 70.385(13) . .
P2 Se3 Cu2 98.65(2) . .
P2 Se4 Cu2 108.99(2) . 2
P2 Se4 Cu1 111.68(2) . .
Cu2 Se4 Cu1 67.495(12) 2 .
Se1 Cu1 Se2 126.550(15) . 2
Se1 Cu1 Se4 117.830(14) . .
Se2 Cu1 Se4 107.849(16) 2 .
Se1 Cu1 Cu2 116.308(15) . 2
Se2 Cu1 Cu2 111.630(16) 2 2
Se4 Cu1 Cu2 55.634(11) . 2
Se1 Cu1 Cu2 55.390(12) . .
Se2 Cu1 Cu2 160.739(15) 2 .
Se4 Cu1 Cu2 83.237(15) . .
Cu2 Cu1 Cu2 61.096(14) 2 .
Se1 Cu1 Cu1 81.600(18) . 2
Se2 Cu1 Cu1 103.008(14) 2 2
Se4 Cu1 Cu1 115.645(12) . 2
Cu2 Cu1 Cu1 60.790(11) 2 2
Cu2 Cu1 Cu1 57.731(11) . 2
Se4 Cu2 Se1 123.481(15) 2 .
Se4 Cu2 Se3 125.220(15) 2 .
Se1 Cu2 Se3 104.529(17) . .
Se4 Cu2 Cu1 56.873(12) 2 2
Se1 Cu2 Cu1 83.214(16) . 2
Se3 Cu2 Cu1 163.594(15) . 2
Se4 Cu2 Cu1 117.543(15) 2 .
Se1 Cu2 Cu1 54.225(11) . .
Se3 Cu2 Cu1 111.073(16) . .
Cu1 Cu2 Cu1 61.478(14) 2 .
Se4 Cu2 Cu2 83.809(19) 2 2
Se1 Cu2 Cu2 111.971(13) . 2
Se3 Cu2 Cu2 102.601(14) . 2
Cu1 Cu2 Cu2 60.993(12) 2 2
Cu1 Cu2 Cu2 57.911(11) . 2
C13 P2 C9 112.26(11) . .
C13 P2 Se3 108.10(8) . .
C9 P2 Se3 109.72(8) . .
C13 P2 Se4 107.33(8) . .
C9 P2 Se4 105.61(8) . .
Se3 P2 Se4 113.87(3) . .
C5 P1 C1 112.48(11) . .
C5 P1 Se2 110.87(8) . .
C1 P1 Se2 108.33(8) . .
C5 P1 Se1 104.49(8) . .
C1 P1 Se1 107.33(8) . .
Se2 P1 Se1 113.33(3) . .
C15 C13 C16 108.3(2) . .
C15 C13 C14 110.8(2) . .
C16 C13 C14 108.0(2) . .
C15 C13 P2 111.88(17) . .
C16 C13 P2 106.88(16) . .
C14 C13 P2 110.81(16) . .
C5 C7 H7A 109.5 . .
C5 C7 H7B 109.5 . .
H7A C7 H7B 109.5 . .
C5 C7 H7C 109.5 . .
H7A C7 H7C 109.5 . .
H7B C7 H7C 109.5 . .
C13 C16 H16A 109.5 . .
C13 C16 H16B 109.5 . .
H16A C16 H16B 109.5 . .
C13 C16 H16C 109.5 . .
H16A C16 H16C 109.5 . .
H16B C16 H16C 109.5 . .
C5 C8 H8A 109.5 . .
C5 C8 H8B 109.5 . .
H8A C8 H8B 109.5 . .
C5 C8 H8C 109.5 . .
H8A C8 H8C 109.5 . .
H8B C8 H8C 109.5 . .
C2 C1 C4 109.1(2) . .
C2 C1 C3 108.2(2) . .
C4 C1 C3 110.1(2) . .
C2 C1 P1 106.69(16) . .
C4 C1 P1 112.23(17) . .
C3 C1 P1 110.35(17) . .
C13 C15 H15A 109.5 . .
C13 C15 H15B 109.5 . .
H15A C15 H15B 109.5 . .
C13 C15 H15C 109.5 . .
H15A C15 H15C 109.5 . .
H15B C15 H15C 109.5 . .
C8 C5 C7 107.8(2) . .
C8 C5 C6 109.0(2) . .
C7 C5 C6 110.0(2) . .
C8 C5 P1 107.34(16) . .
C7 C5 P1 112.52(16) . .
C6 C5 P1 110.14(16) . .
C1 C2 H2A 109.5 . .
C1 C2 H2B 109.5 . .
H2A C2 H2B 109.5 . .
C1 C2 H2C 109.5 . .
H2A C2 H2C 109.5 . .
H2B C2 H2C 109.5 . .
P1 Se2 Cu1 97.21(2) . 2
C9 C10 H10A 109.5 . .
C9 C10 H10B 109.5 . .
H10A C10 H10B 109.5 . .
C9 C10 H10C 109.5 . .
H10A C10 H10C 109.5 . .
H10B C10 H10C 109.5 . .
C12 C9 C10 108.3(2) . .
C12 C9 C11 110.7(2) . .
C10 C9 C11 107.2(2) . .
C12 C9 P2 110.73(18) . .
C10 C9 P2 107.15(17) . .
C11 C9 P2 112.44(18) . .
C13 C14 H14A 109.5 . .
C13 C14 H14B 109.5 . .
H14A C14 H14B 109.5 . .
C13 C14 H14C 109.5 . .
H14A C14 H14C 109.5 . .
H14B C14 H14C 109.5 . .
C9 C12 H12A 109.5 . .
C9 C12 H12B 109.5 . .
H12A C12 H12B 109.5 . .
C9 C12 H12C 109.5 . .
H12A C12 H12C 109.5 . .
H12B C12 H12C 109.5 . .
C9 C11 H11A 109.5 . .
C9 C11 H11B 109.5 . .
H11A C11 H11B 109.5 . .
C9 C11 H11C 109.5 . .
H11A C11 H11C 109.5 . .
H11B C11 H11C 109.5 . .
C5 C6 H6A 109.5 . .
C5 C6 H6B 109.5 . .
H6A C6 H6B 109.5 . .
C5 C6 H6C 109.5 . .
H6A C6 H6C 109.5 . .
H6B C6 H6C 109.5 . .
C1 C4 H4A 109.5 . .
C1 C4 H4B 109.5 . .
H4A C4 H4B 109.5 . .
C1 C4 H4C 109.5 . .
H4A C4 H4C 109.5 . .
H4B C4 H4C 109.5 . .
C1 C3 H3A 109.5 . .
C1 C3 H3B 109.5 . .
H3A C3 H3B 109.5 . .
C1 C3 H3C 109.5 . .
H3A C3 H3C 109.5 . .
H3B C3 H3C 109.5 . .

loop_
_geom_bond_atom_site_label_1
_geom_bond_atom_site_label_2
_geom_bond_distance
_geom_bond_site_symmetry_2
Se1 P1 2.2268(7) .
Se1 Cu1 2.3862(4) .
Se1 Cu2 2.4207(4) .
Se3 P2 2.1610(7) .
Se3 Cu2 2.4222(4) .
Se4 P2 2.2326(7) .
Se4 Cu2 2.3980(4) 2
Se4 Cu1 2.4329(4) .
Cu1 Se2 2.4233(4) 2
Cu1 Cu2 2.6839(5) 2
Cu1 Cu2 2.7705(5) .
Cu1 Cu1 2.7889(6) 2
Cu2 Se4 2.3981(4) 2
Cu2 Cu1 2.6839(5) 2
Cu2 Cu2 2.7733(6) 2
P2 C13 1.881(2) .
P2 C9 1.889(2) .
P1 C5 1.888(2) .
P1 C1 1.889(2) .
P1 Se2 2.1614(7) .
C13 C15 1.533(3) .
C13 C16 1.537(3) .
C13 C14 1.538(3) .
C7 C5 1.530(3) .
C7 H7A 0.9800 .
C7 H7B 0.9800 .
C7 H7C 0.9800 .
C16 H16A 0.9800 .
C16 H16B 0.9800 .
C16 H16C 0.9800 .
C8 C5 1.524(3) .
C8 H8A 0.9800 .
C8 H8B 0.9800 .
C8 H8C 0.9800 .
C1 C2 1.525(3) .
C1 C4 1.530(3) .
C1 C3 1.547(3) .
C15 H15A 0.9800 .
C15 H15B 0.9800 .
C15 H15C 0.9800 .
C5 C6 1.534(3) .
C2 H2A 0.9800 .
C2 H2B 0.9800 .
C2 H2C 0.9800 .
Se2 Cu1 2.4234(4) 2
C10 C9 1.525(3) .
C10 H10A 0.9800 .
C10 H10B 0.9800 .
C10 H10C 0.9800 .
C9 C12 1.517(3) .
C9 C11 1.534(4) .
C14 H14A 0.9800 .
C14 H14B 0.9800 .
C14 H14C 0.9800 .
C12 H12A 0.9800 .
C12 H12B 0.9800 .
C12 H12C 0.9800 .
C11 H11A 0.9800 .
C11 H11B 0.9800 .
C11 H11C 0.9800 .
C6 H6A 0.9800 .
C6 H6B 0.9800 .
C6 H6C 0.9800 .
C4 H4A 0.9800 .
C4 H4B 0.9800 .
C4 H4C 0.9800 .
C3 H3A 0.9800 .
C3 H3B 0.9800 .
C3 H3C 0.9800 .

loop_
_geom_torsion_atom_site_label_1
_geom_torsion_atom_site_label_2
_geom_torsion_atom_site_label_3
_geom_torsion_atom_site_label_4
_geom_torsion
C9 P2 C13 C15 -56.4(2)
Se3 P2 C13 C15 -177.52(15)
Se4 P2 C13 C15 59.25(18)
C9 P2 C13 C16 -174.75(15)
Se3 P2 C13 C16 64.09(16)
Se4 P2 C13 C16 -59.13(16)
C9 P2 C13 C14 67.9(2)
Se3 P2 C13 C14 -53.30(19)
Se4 P2 C13 C14 -176.53(16)
C5 P1 C1 C2 169.30(18)
Se2 P1 C1 C2 -67.80(19)
Se1 P1 C1 C2 54.92(19)
C5 P1 C1 C4 49.8(2)
Se2 P1 C1 C4 172.71(15)
Se1 P1 C1 C4 -64.57(18)
C5 P1 C1 C3 -73.4(2)
Se2 P1 C1 C3 49.52(18)
Se1 P1 C1 C3 172.23(15)
C1 P1 C5 C8 172.11(16)
Se2 P1 C5 C8 50.64(18)
Se1 P1 C5 C8 -71.79(17)
C1 P1 C5 C7 -69.5(2)
Se2 P1 C5 C7 169.04(15)
Se1 P1 C5 C7 46.60(18)
C1 P1 C5 C6 53.6(2)
Se2 P1 C5 C6 -67.86(19)
Se1 P1 C5 C6 169.70(16)
C13 P2 C9 C12 -59.7(2)
Se3 P2 C9 C12 60.5(2)
Se4 P2 C9 C12 -176.36(18)
C13 P2 C9 C10 -177.67(16)
Se3 P2 C9 C10 -57.45(18)
Se4 P2 C9 C10 65.67(17)
C13 P2 C9 C11 64.7(2)
Se3 P2 C9 C11 -175.04(18)
Se4 P2 C9 C11 -51.9(2)
